data_7238506
loop_
_publ_author_name
'Liu, Jing-Xin'
'Hu, Ying-Feng'
'Lin, Rui-Lian'
'Sun, Wen-Qi'
'Chu, Xiang-Feng'
'Xue, Sai-Feng'
'Zhu, Qian-Jiang'
'Tao, Zhu'

_publ_section_title
;
 Coordination complexes based on pentacyclohexanocucurbit[5]uril and
 lanthanide(iii) ions: lanthanide contraction effect induced structural
 variation
;
_journal_issue 20
_journal_name_full CrystEngComm
_journal_page_first 6983
_journal_paper_doi 10.1039/c2ce25866h
_journal_volume 14
_journal_year 2012
_chemical_formula_sum 'C50 H100 Cl6 Er2 N20 O30'
_chemical_formula_weight 2008.72
_space_group_IT_number 14
_space_group_name_Hall '-P 2ybc'
_space_group_name_H-M_alt 'P 1 21/c 1'
_symmetry_cell_setting monoclinic
_symmetry_space_group_name_H-M 'P 1 21/c 1'
_atom_sites_solution_hydrogens geom
_atom_sites_solution_primary direct
_atom_sites_solution_secondary difmap
_audit_creation_method SHELXL-97
_cell_angle_alpha 90.00
_cell_angle_beta 100.996(5)
_cell_angle_gamma 90.00
_cell_formula_units_Z 8
_cell_length_a 26.288(11)
_cell_length_b 28.856(12)
_cell_length_c 20.917(9)
_cell_measurement_reflns_used 9921
_cell_measurement_temperature 296(2)
_cell_measurement_theta_max 26.62
_cell_measurement_theta_min 2.38
_cell_volume 15576(11)
_computing_cell_refinement 'Bruker SMART'
_computing_data_collection 'Bruker SMART'
_computing_data_reduction 'Bruker SAINT'
_computing_molecular_graphics 'Bruker SHELXTL'
_computing_publication_material 'Bruker SHELXTL'
_computing_structure_refinement 'SHELXL-97 (Sheldrick, 1997)'
_computing_structure_solution 'SHELXS-97 (Sheldrick, 1990)'
_diffrn_ambient_temperature 296(2)
_diffrn_measured_fraction_theta_full 0.989
_diffrn_measured_fraction_theta_max 0.989
_diffrn_measurement_device_type 'Bruker Smart Apex CCD area detector'
_diffrn_measurement_method 'phi and omega scans'
_diffrn_radiation_monochromator graphite
_diffrn_radiation_source 'fine-focus sealed tube'
_diffrn_radiation_type MoK\a
_diffrn_radiation_wavelength 0.71073
_diffrn_reflns_av_R_equivalents 0.1040
_diffrn_reflns_av_sigmaI/netI 0.1502
_diffrn_reflns_limit_h_max 33
_diffrn_reflns_limit_h_min -34
_diffrn_reflns_limit_k_max 37
_diffrn_reflns_limit_k_min -37
_diffrn_reflns_limit_l_max 27
_diffrn_reflns_limit_l_min -12
_diffrn_reflns_number 94381
_diffrn_reflns_theta_full 27.57
_diffrn_reflns_theta_max 27.57
_diffrn_reflns_theta_min 2.27
_diffrn_standards_decay_% none
_exptl_absorpt_coefficient_mu 2.442
_exptl_absorpt_correction_T_max 0.6541
_exptl_absorpt_correction_T_min 0.4417
_exptl_absorpt_correction_type multi-scan
_exptl_absorpt_process_details 'SADABS; Bruker, 2000'
_exptl_crystal_colour colorless
_exptl_crystal_density_diffrn 1.744
_exptl_crystal_density_meas ?
_exptl_crystal_density_method 'not measured'
_exptl_crystal_description block
_exptl_crystal_F_000 8304
_exptl_crystal_size_max 0.40
_exptl_crystal_size_mid 0.30
_exptl_crystal_size_min 0.19
_platon_squeeze_details
;
;
_refine_diff_density_max 3.708
_refine_diff_density_min -2.030
_refine_diff_density_rms 0.190
_refine_ls_extinction_method none
_refine_ls_goodness_of_fit_ref 1.025
_refine_ls_hydrogen_treatment constr
_refine_ls_matrix_type full
_refine_ls_number_parameters 1603
_refine_ls_number_reflns 35670
_refine_ls_number_restraints 39
_refine_ls_restrained_S_all 1.027
_refine_ls_R_factor_all 0.1220
_refine_ls_R_factor_gt 0.0679
_refine_ls_shift/su_max 0.003
_refine_ls_shift/su_mean 0.000
_refine_ls_structure_factor_coef Fsqd
_refine_ls_weighting_details 'calc w=1/[\s^2^(Fo^2^)+(0.0380P)^2^+0.0000P] where P=(Fo^2^+2Fc^2^)/3'
_refine_ls_weighting_scheme calc
_refine_ls_wR_factor_gt 0.1533
_refine_ls_wR_factor_ref 0.1688
_reflns_number_gt 17432
_reflns_number_total 35670
_reflns_threshold_expression >2sigma(I)
_cod_data_source_file c2ce25866h.txt
_cod_data_source_block p21c
_cod_depositor_comments
;
The following automatic conversions were performed:

data item '_exptl_absorpt_correction_type' value 'multi scan' was
changed to 'multi-scan' in accordance with the
/home/saulius/struct/COD-crude-data/automatic-downloads/DataCite-retrospective/RSC/depositions/lib/dictionaries/cif_core.dic
dictionary named 'cif_core.dic' version 2.4.2 last updated on
2011-04-26.

data item '_symmetry_cell_setting' value 'Monoclinic' was changed to
'monoclinic' in accordance with the
/home/saulius/struct/COD-crude-data/automatic-downloads/DataCite-retrospective/RSC/depositions/lib/dictionaries/cif_core.dic
dictionary named 'cif_core.dic' version 2.4.2 last updated on
2011-04-26.

data item '_exptl_crystal_density_meas' value 'not measured' was
changed to '?' -- the value is perceived as not measured.

Automatic conversion script
Id: cif_fix_values 6909 2019-04-08 15:41:33Z antanas 
;
_cod_original_cell_volume 15576(12)
_cod_original_sg_symbol_H-M P2(1)/c
_cod_database_code 7238506

loop_
_symmetry_equiv_pos_as_xyz
'x, y, z'
'-x, y+1/2, -z+1/2'
'-x, -y, -z'
'x, -y-1/2, z-1/2'

loop_
_atom_site_label
_atom_site_type_symbol
_atom_site_fract_x
_atom_site_fract_y
_atom_site_fract_z
_atom_site_U_iso_or_equiv
_atom_site_adp_type
_atom_site_occupancy
_atom_site_symmetry_multiplicity
_atom_site_calc_flag
_atom_site_refinement_flags
Er1 Er 0.645069(13) 0.789282(11) 0.379104(16) 0.02654(9) Uani 1 1 d .
Er2 Er 0.815025(13) 0.646516(12) 0.679080(16) 0.02924(9) Uani 1 1 d .
Er3 Er 0.096249(13) 0.645473(12) 0.736481(16) 0.02948(9) Uani 1 1 d .
Er4 Er 0.265250(13) 0.784399(11) 1.038066(16) 0.02540(8) Uani 1 1 d .
Cl1 Cl 0.69469(8) 0.75877(7) 0.49174(9) 0.0380(5) Uani 1 1 d .
Cl2 Cl 0.57776(17) 0.77260(15) 0.28880(19) 0.1220(14) Uani 1 1 d .
Cl3 Cl 0.33235(16) 0.76943(15) 1.1275(2) 0.1237(14) Uani 1 1 d .
Cl4 Cl 0.21627(8) 0.75322(7) 0.92598(9) 0.0373(5) Uani 1 1 d .
O1W O 0.6318(2) 0.85058(19) 0.3045(3) 0.0467(16) Uani 1 1 d .
O2W O 0.8551(2) 0.61878(18) 0.7811(2) 0.0384(14) Uani 1 1 d .
O3W O 0.7833(2) 0.71919(18) 0.6974(3) 0.0453(16) Uani 1 1 d .
O4W O 0.7981(2) 0.56675(19) 0.6781(3) 0.0549(18) Uani 1 1 d .
O5W O 0.8906(2) 0.6938(2) 0.7133(3) 0.0542(18) Uani 1 1 d .
O6W O 0.8834(2) 0.6097(2) 0.6372(3) 0.0595(19) Uani 1 1 d .
O7W O 0.7469(2) 0.63924(18) 0.7419(2) 0.0383(14) Uani 1 1 d .
O8W O 0.2767(2) 0.8463(2) 1.1129(3) 0.0523(17) Uani 1 1 d .
O9W O 0.0257(2) 0.6103(2) 0.7726(3) 0.067(2) Uani 1 1 d .
O10W O 0.1124(2) 0.5654(2) 0.7413(3) 0.065(2) Uani 1 1 d .
O11W O 0.1611(2) 0.6372(2) 0.6716(3) 0.0561(18) Uani 1 1 d .
O12W O 0.1318(2) 0.71617(19) 0.7216(3) 0.0542(17) Uani 1 1 d .
O13W O 0.0533(2) 0.61778(19) 0.6354(3) 0.0490(17) Uani 1 1 d .
O14W O 0.0272(3) 0.6986(2) 0.7007(3) 0.0577(19) Uani 1 1 d .
O1 O 0.71407(19) 0.84481(16) 0.3969(2) 0.0317(13) Uani 1 1 d .
O2 O 0.71634(18) 0.75738(16) 0.3393(2) 0.0284(12) Uani 1 1 d .
O3 O 0.63016(19) 0.70740(17) 0.3580(2) 0.0297(13) Uani 1 1 d .
O4 O 0.57133(19) 0.76757(18) 0.4235(2) 0.0338(13) Uani 1 1 d .
O5 O 0.6209(2) 0.85381(17) 0.4431(2) 0.0338(13) Uani 1 1 d .
O6 O 0.74085(19) 0.63572(18) 0.6035(2) 0.0362(14) Uani 1 1 d .
O7 O 0.82813(19) 0.68886(17) 0.5874(2) 0.0310(13) Uani 1 1 d .
O8 O 0.7304(2) 0.80062(18) 0.7052(2) 0.0363(14) Uani 1 1 d .
O9 O 0.6743(2) 0.70197(18) 0.6808(3) 0.0404(15) Uani 1 1 d .
O10 O 0.8345(2) 0.79282(17) 0.6521(2) 0.0344(14) Uani 1 1 d .
O11 O 0.28095(19) 0.70213(16) 1.0586(2) 0.0291(13) Uani 1 1 d .
O12 O 0.33926(19) 0.76250(17) 0.9954(2) 0.0287(12) Uani 1 1 d U
O13 O 0.28720(19) 0.84798(17) 0.9769(2) 0.0291(12) Uani 1 1 d .
O14 O 0.1952(2) 0.83955(17) 1.0219(2) 0.0334(13) Uani 1 1 d .
O15 O 0.2387(2) 0.69786(18) 0.7347(2) 0.0416(15) Uani 1 1 d .
O16 O 0.1819(2) 0.79823(18) 0.7102(2) 0.0361(14) Uani 1 1 d .
O17 O 0.0770(2) 0.78729(17) 0.7640(3) 0.0372(14) Uani 1 1 d .
O18 O 0.17152(18) 0.63364(17) 0.8104(2) 0.0300(13) Uani 1 1 d .
O19 O 0.0817(2) 0.68498(17) 0.8285(2) 0.0345(14) Uani 1 1 d .
O20 O 0.19354(18) 0.75106(16) 1.0770(2) 0.0252(12) Uani 1 1 d .
N1 N 0.7618(2) 0.6908(2) 0.3793(3) 0.0256(14) Uani 1 1 d .
N2 N 0.8026(2) 0.7584(2) 0.3932(3) 0.0281(15) Uani 1 1 d .
N3 N 0.7994(2) 0.83400(19) 0.4426(3) 0.0273(15) Uani 1 1 d .
N4 N 0.7520(2) 0.8812(2) 0.4907(3) 0.0299(15) Uani 1 1 d .
N5 N 0.6727(2) 0.8892(2) 0.5312(3) 0.0290(15) Uani 1 1 d .
N6 N 0.8435(2) 0.8053(2) 0.5471(3) 0.0367(16) Uani 1 1 d U
N7 N 0.6032(2) 0.8483(2) 0.5466(3) 0.0335(16) Uani 1 1 d .
N8 N 0.5608(2) 0.7748(2) 0.5289(3) 0.0270(15) Uani 1 1 d .
N9 N 0.5655(2) 0.7052(2) 0.4896(3) 0.0303(15) Uani 1 1 d .
N10 N 0.6138(2) 0.6525(2) 0.4323(3) 0.0301(15) Uani 1 1 d .
N11 N 0.6853(2) 0.6456(2) 0.3907(3) 0.0246(14) Uani 1 1 d .
N12 N 0.8090(2) 0.6611(2) 0.4808(3) 0.0268(15) Uani 1 1 d .
N13 N 0.8427(2) 0.73176(19) 0.5002(3) 0.0219(14) Uani 1 1 d .
N14 N 0.8003(2) 0.8585(2) 0.5974(3) 0.0313(16) Uani 1 1 d .
N15 N 0.7190(2) 0.8638(2) 0.6366(3) 0.0320(16) Uani 1 1 d .
N16 N 0.6500(2) 0.8232(2) 0.6519(3) 0.0327(16) Uani 1 1 d .
N17 N 0.6068(2) 0.74805(18) 0.6342(3) 0.0229(14) Uani 1 1 d .
N18 N 0.6109(2) 0.6773(2) 0.5943(3) 0.0275(15) Uani 1 1 d .
N19 N 0.6613(2) 0.6272(2) 0.5366(3) 0.0325(16) Uani 1 1 d .
N20 N 0.7338(2) 0.6196(2) 0.4957(3) 0.0298(15) Uani 1 1 d .
N21 N 0.0656(2) 0.7263(2) 0.9157(3) 0.0231(14) Uani 1 1 d .
N22 N 0.1007(2) 0.6553(2) 0.9341(3) 0.0290(15) Uani 1 1 d .
N23 N 0.1787(2) 0.61522(19) 0.9196(3) 0.0244(14) Uani 1 1 d .
N24 N 0.3014(2) 0.6744(2) 0.8218(3) 0.0285(15) Uani 1 1 d .
N25 N 0.3052(2) 0.7462(2) 0.7827(3) 0.0332(16) Uani 1 1 d .
N26 N 0.2253(2) 0.64066(18) 1.0241(3) 0.0234(14) Uani 1 1 d .
N27 N 0.2619(2) 0.8215(2) 0.7663(3) 0.0270(15) Uani 1 1 d .
N28 N 0.1920(2) 0.8597(2) 0.7810(3) 0.0309(16) Uani 1 1 d .
N29 N 0.1108(2) 0.8523(2) 0.8213(3) 0.0287(15) Uani 1 1 d U
N30 N 0.0654(3) 0.8042(2) 0.8674(3) 0.0335(17) Uani 1 1 d .
N31 N 0.1111(2) 0.8277(2) 0.9765(3) 0.0286(15) Uani 1 1 d U
N32 N 0.1571(2) 0.8761(2) 0.9267(3) 0.0299(15) Uani 1 1 d .
N33 N 0.2369(2) 0.8847(2) 0.8880(3) 0.0276(15) Uani 1 1 d .
N34 N 0.3064(2) 0.8442(2) 0.8732(3) 0.0273(15) Uani 1 1 d .
N35 N 0.3513(2) 0.7713(2) 0.8893(3) 0.0294(15) Uani 1 1 d .
N36 N 0.3448(2) 0.7002(2) 0.9278(3) 0.0272(15) Uani 1 1 d .
N37 N 0.2975(2) 0.64775(18) 0.9837(3) 0.0222(13) Uani 1 1 d .
N38 N 0.2515(2) 0.62413(19) 0.8783(3) 0.0238(11) Uani 1 1 d U
N39 N 0.1492(2) 0.68507(19) 1.0366(3) 0.0241(14) Uani 1 1 d .
N40 N 0.1083(2) 0.7517(2) 1.0240(3) 0.0251(14) Uani 1 1 d .
C1 C 0.6311(3) 0.8624(3) 0.5023(4) 0.035(2) Uani 1 1 d .
C2 C 0.7527(3) 0.8516(2) 0.4402(4) 0.0273(18) Uani 1 1 d .
C3 C 0.7562(3) 0.7374(3) 0.3677(3) 0.0273(18) Uani 1 1 d .
C4 C 0.6418(3) 0.6721(3) 0.3924(4) 0.0292(18) Uani 1 1 d .
C5 C 0.5670(3) 0.7505(3) 0.4774(4) 0.0279(18) Uani 1 1 d .
C6 C 0.7025(3) 0.8261(3) 0.6683(4) 0.0301(19) Uani 1 1 d .
C7 C 0.8269(3) 0.6944(3) 0.5278(4) 0.0273(18) Uani 1 1 d .
C8 C 0.7135(3) 0.6282(2) 0.5495(4) 0.0290(18) Uani 1 1 d .
C9 C 0.6299(3) 0.6318(3) 0.5889(3) 0.0325(19) Uani 1 1 d .
H9A H 0.6008 0.6106 0.5798 0.039 Uiso 1 1 calc R
H9B H 0.6511 0.6230 0.6303 0.039 Uiso 1 1 calc R
C10 C 0.6349(3) 0.7090(3) 0.6395(4) 0.0325(19) Uani 1 1 d .
C11 C 0.6212(3) 0.7879(2) 0.6784(3) 0.0299(18) Uani 1 1 d .
H11A H 0.5899 0.8015 0.6883 0.036 Uiso 1 1 calc R
H11B H 0.6418 0.7767 0.7189 0.036 Uiso 1 1 calc R
C12 C 0.7740(3) 0.8764(3) 0.6465(4) 0.0288(18) Uani 1 1 d .
H12A H 0.7769 0.9099 0.6472 0.035 Uiso 1 1 calc R
H12B H 0.7912 0.8650 0.6887 0.035 Uiso 1 1 calc R
C13 C 0.7875(3) 0.6178(3) 0.4939(4) 0.0330(19) Uani 1 1 d .
H13A H 0.8061 0.6064 0.5355 0.040 Uiso 1 1 calc R
H13B H 0.7928 0.5958 0.4607 0.040 Uiso 1 1 calc R
C14 C 0.8750(3) 0.7677(3) 0.5387(4) 0.034(2) Uani 1 1 d U
H14A H 0.8911 0.7552 0.5808 0.041 Uiso 1 1 calc R
H14B H 0.9021 0.7776 0.5162 0.041 Uiso 1 1 calc R
C15 C 0.7086(3) 0.9096(3) 0.4952(4) 0.0310(19) Uani 1 1 d .
H15A H 0.6902 0.9166 0.4515 0.037 Uiso 1 1 calc R
H15B H 0.7210 0.9386 0.5157 0.037 Uiso 1 1 calc R
C16 C 0.8111(3) 0.8078(2) 0.3872(3) 0.0253(17) Uani 1 1 d .
H16A H 0.7894 0.8191 0.3474 0.030 Uiso 1 1 calc R
H16B H 0.8470 0.8131 0.3839 0.030 Uiso 1 1 calc R
C17 C 0.7212(3) 0.6581(2) 0.3498(3) 0.0259(17) Uani 1 1 d .
H17A H 0.7021 0.6717 0.3100 0.031 Uiso 1 1 calc R
H17B H 0.7377 0.6302 0.3379 0.031 Uiso 1 1 calc R
C18 C 0.5640(3) 0.6700(2) 0.4381(3) 0.0280(18) Uani 1 1 d .
H18A H 0.5426 0.6443 0.4471 0.034 Uiso 1 1 calc R
H18B H 0.5477 0.6835 0.3968 0.034 Uiso 1 1 calc R
C19 C 0.5557(3) 0.8238(3) 0.5265(4) 0.033(2) Uani 1 1 d .
H19A H 0.5317 0.8330 0.5541 0.040 Uiso 1 1 calc R
H19B H 0.5408 0.8328 0.4822 0.040 Uiso 1 1 calc R
C20 C 0.8261(3) 0.8174(2) 0.6005(4) 0.0316(19) Uani 1 1 d U
C21 C 0.6258(3) 0.8622(3) 0.6116(4) 0.0495(14) Uani 1 1 d .
C22 C 0.6754(3) 0.8915(2) 0.6011(4) 0.0278(18) Uani 1 1 d .
C23 C 0.8016(3) 0.8814(2) 0.5352(3) 0.0254(17) Uani 1 1 d .
C24 C 0.8367(2) 0.8462(3) 0.5022(3) 0.0265(17) Uani 1 1 d .
C25 C 0.8404(2) 0.7263(2) 0.4295(3) 0.0224(16) Uani 1 1 d .
C26 C 0.8128(3) 0.6778(2) 0.4164(3) 0.0252(17) Uani 1 1 d .
C27 C 0.6915(3) 0.6091(3) 0.4393(4) 0.035(2) Uani 1 1 d .
C28 C 0.6412(3) 0.6139(2) 0.4693(4) 0.0291(18) Uani 1 1 d .
C29 C 0.5620(3) 0.6958(3) 0.5560(4) 0.0307(19) Uani 1 1 d .
C30 C 0.5580(3) 0.7451(3) 0.5857(3) 0.0286(18) Uani 1 1 d .
C31 C 0.5904(3) 0.8922(3) 0.6445(4) 0.0495(14) Uani 1 1 d U
H31A H 0.5764 0.9171 0.6152 0.059 Uiso 1 1 calc R
H31B H 0.5616 0.8735 0.6526 0.059 Uiso 1 1 calc R
C32 C 0.6758(3) 0.9405(3) 0.6268(4) 0.047(2) Uani 1 1 d U
H32A H 0.7093 0.9547 0.6269 0.056 Uiso 1 1 calc R
H32B H 0.6495 0.9588 0.5991 0.056 Uiso 1 1 calc R
C33 C 0.8259(3) 0.9294(3) 0.5413(4) 0.046(2) Uani 1 1 d .
H33A H 0.8064 0.9494 0.5651 0.056 Uiso 1 1 calc R
H33B H 0.8242 0.9425 0.4982 0.056 Uiso 1 1 calc R
C34 C 0.8844(3) 0.8690(3) 0.4878(4) 0.036(2) Uani 1 1 d .
H34A H 0.8746 0.8922 0.4542 0.043 Uiso 1 1 calc R
H34B H 0.9058 0.8461 0.4718 0.043 Uiso 1 1 calc R
C35 C 0.8922(3) 0.7284(3) 0.4075(3) 0.0279(18) Uani 1 1 d .
H35A H 0.9166 0.7080 0.4344 0.034 Uiso 1 1 calc R
H35B H 0.9057 0.7597 0.4129 0.034 Uiso 1 1 calc R
C36 C 0.8430(3) 0.6464(3) 0.3798(4) 0.037(2) Uani 1 1 d .
H36A H 0.8229 0.6186 0.3667 0.044 Uiso 1 1 calc R
H36B H 0.8749 0.6372 0.4083 0.044 Uiso 1 1 calc R
C37 C 0.6971(3) 0.5615(3) 0.4116(4) 0.043(2) Uani 1 1 d .
H37A H 0.7026 0.5388 0.4465 0.052 Uiso 1 1 calc R
H37B H 0.7270 0.5609 0.3907 0.052 Uiso 1 1 calc R
C38 C 0.6090(3) 0.5693(2) 0.4645(4) 0.040(2) Uani 1 1 d .
H38A H 0.6275 0.5456 0.4925 0.048 Uiso 1 1 calc R
H38B H 0.5763 0.5751 0.4781 0.048 Uiso 1 1 calc R
C39 C 0.5158(3) 0.6659(3) 0.5634(4) 0.036(2) Uani 1 1 d .
H39A H 0.5177 0.6367 0.5410 0.044 Uiso 1 1 calc R
H39B H 0.5174 0.6592 0.6092 0.044 Uiso 1 1 calc R
C40 C 0.5104(3) 0.7523(3) 0.6138(4) 0.037(2) Uani 1 1 d .
H40A H 0.5077 0.7847 0.6252 0.044 Uiso 1 1 calc R
H40B H 0.5126 0.7340 0.6531 0.044 Uiso 1 1 calc R
C41 C 0.4623(3) 0.7379(3) 0.5640(4) 0.042(2) Uani 1 1 d .
H41A H 0.4322 0.7398 0.5845 0.050 Uiso 1 1 calc R
H41B H 0.4572 0.7599 0.5282 0.050 Uiso 1 1 calc R
C42 C 0.4649(3) 0.6893(3) 0.5363(4) 0.045(2) Uani 1 1 d .
H42A H 0.4368 0.6708 0.5467 0.054 Uiso 1 1 calc R
H42B H 0.4606 0.6911 0.4893 0.054 Uiso 1 1 calc R
C43 C 0.5993(4) 0.5532(3) 0.3939(5) 0.068(3) Uani 1 1 d .
H43A H 0.5755 0.5748 0.3681 0.082 Uiso 1 1 calc R
H43B H 0.5824 0.5232 0.3913 0.082 Uiso 1 1 calc R
C44 C 0.6489(4) 0.5491(3) 0.3625(5) 0.072(3) Uani 1 1 d .
H44A H 0.6519 0.5176 0.3473 0.087 Uiso 1 1 calc R
H44B H 0.6456 0.5697 0.3253 0.087 Uiso 1 1 calc R
C45 C 0.8558(3) 0.6701(3) 0.3194(4) 0.038(2) Uani 1 1 d .
H45A H 0.8754 0.6489 0.2975 0.045 Uiso 1 1 calc R
H45B H 0.8238 0.6774 0.2896 0.045 Uiso 1 1 calc R
C46 C 0.8865(3) 0.7140(3) 0.3360(3) 0.040(2) Uani 1 1 d .
H46A H 0.8697 0.7389 0.3087 0.048 Uiso 1 1 calc R
H46B H 0.9207 0.7097 0.3261 0.048 Uiso 1 1 calc R
C47 C 0.9150(4) 0.8918(4) 0.5483(5) 0.072(3) Uani 1 1 d .
H47A H 0.9453 0.9069 0.5376 0.086 Uiso 1 1 calc R
H47B H 0.9269 0.8682 0.5808 0.086 Uiso 1 1 calc R
C48 C 0.8823(4) 0.9276(4) 0.5767(5) 0.064(3) Uani 1 1 d .
H48A H 0.8832 0.9203 0.6222 0.076 Uiso 1 1 calc R
H48B H 0.8977 0.9580 0.5747 0.076 Uiso 1 1 calc R
C49 C 0.6656(5) 0.9392(4) 0.6925(6) 0.090(4) Uani 1 1 d U
H49A H 0.6624 0.9710 0.7064 0.108 Uiso 1 1 calc R
H49B H 0.6959 0.9262 0.7205 0.108 Uiso 1 1 calc R
C50 C 0.6170(3) 0.9119(3) 0.7054(4) 0.0495(14) Uani 1 1 d U
H50A H 0.6278 0.8874 0.7369 0.059 Uiso 1 1 calc R
H50B H 0.5940 0.9326 0.7228 0.059 Uiso 1 1 calc R
C51 C 0.1575(3) 0.8476(3) 0.9768(4) 0.0281(18) Uani 1 1 d .
C52 C 0.1990(3) 0.9046(2) 0.9224(4) 0.0328(19) Uani 1 1 d .
H52A H 0.2164 0.9126 0.9662 0.039 Uiso 1 1 calc R
H52B H 0.1859 0.9330 0.9006 0.039 Uiso 1 1 calc R
C53 C 0.2776(3) 0.8574(2) 0.9156(4) 0.0311(19) Uani 1 1 d .
C54 C 0.3556(3) 0.8218(2) 0.8916(4) 0.0280(18) Uani 1 1 d .
H54A H 0.3714 0.8313 0.9354 0.034 Uiso 1 1 calc R
H54B H 0.3782 0.8318 0.8625 0.034 Uiso 1 1 calc R
C55 C 0.3440(3) 0.7468(3) 0.9423(4) 0.0270(17) Uani 1 1 d U
C56 C 0.3466(3) 0.6657(2) 0.9781(3) 0.0251(17) Uani 1 1 d .
H56A H 0.3684 0.6403 0.9692 0.030 Uiso 1 1 calc R
H56B H 0.3626 0.6792 1.0195 0.030 Uiso 1 1 calc R
C57 C 0.2694(3) 0.6679(2) 1.0253(3) 0.0229(17) Uani 1 1 d .
C58 C 0.0997(3) 0.8018(2) 1.0288(4) 0.0282(18) Uani 1 1 d .
H58A H 0.0637 0.8070 1.0315 0.034 Uiso 1 1 calc R
H58B H 0.1209 0.8132 1.0688 0.034 Uiso 1 1 calc R
C59 C 0.1531(3) 0.7320(2) 1.0481(3) 0.0238(17) Uani 1 1 d .
C60 C 0.1883(3) 0.6534(2) 1.0658(3) 0.0249(17) Uani 1 1 d .
H60A H 0.1718 0.6254 1.0775 0.030 Uiso 1 1 calc R
H60B H 0.2074 0.6670 1.1057 0.030 Uiso 1 1 calc R
C61 C 0.0828(3) 0.6896(2) 0.8876(4) 0.0244(17) Uani 1 1 d .
C62 C 0.0355(3) 0.7623(2) 0.8766(4) 0.0257(17) Uani 1 1 d .
H62A H 0.0069 0.7711 0.8972 0.031 Uiso 1 1 calc R
H62B H 0.0209 0.7495 0.8341 0.031 Uiso 1 1 calc R
C63 C 0.0842(3) 0.8125(3) 0.8120(4) 0.0284(18) Uani 1 1 d .
C64 C 0.1370(3) 0.8705(3) 0.7712(4) 0.0309(19) Uani 1 1 d .
H64A H 0.1201 0.8580 0.7294 0.037 Uiso 1 1 calc R
H64B H 0.1328 0.9039 0.7693 0.037 Uiso 1 1 calc R
C65 C 0.2098(3) 0.8228(3) 0.7488(4) 0.0305(19) Uani 1 1 d .
C66 C 0.2912(3) 0.7847(2) 0.7392(4) 0.0323(19) Uani 1 1 d .
H66A H 0.2703 0.7733 0.6989 0.039 Uiso 1 1 calc R
H66B H 0.3224 0.7981 0.7288 0.039 Uiso 1 1 calc R
C67 C 0.0322(4) 0.9077(3) 0.9648(4) 0.0561(15) Uani 1 1 d U
H67A H 0.0485 0.9009 1.0095 0.067 Uiso 1 1 calc R
H67B H -0.0006 0.9231 0.9652 0.067 Uiso 1 1 calc R
C68 C 0.2778(3) 0.7056(2) 0.7758(3) 0.0262(17) Uani 1 1 d .
C69 C 0.1984(3) 0.6258(2) 0.8649(3) 0.0250(17) Uani 1 1 d .
C70 C 0.1230(3) 0.6129(3) 0.9207(4) 0.033(2) Uani 1 1 d .
H70A H 0.1050 0.6017 0.8787 0.040 Uiso 1 1 calc R
H70B H 0.1177 0.5904 0.9533 0.040 Uiso 1 1 calc R
C71 C 0.0709(3) 0.7202(2) 0.9873(3) 0.0278(18) Uani 1 1 d .
C72 C 0.0985(3) 0.6721(2) 1.0004(3) 0.0247(17) Uani 1 1 d .
C73 C 0.2202(3) 0.6050(2) 0.9755(3) 0.0239(17) Uani 1 1 d .
C74 C 0.2719(3) 0.6106(2) 0.9453(3) 0.0258(17) Uani 1 1 d U
C75 C 0.3492(3) 0.6921(3) 0.8597(4) 0.0300(19) Uani 1 1 d .
C76 C 0.3528(3) 0.7420(2) 0.8323(3) 0.0254(17) Uani 1 1 d .
C77 C 0.2821(3) 0.8593(3) 0.8061(3) 0.0323(19) Uani 1 1 d .
C78 C 0.2339(3) 0.8860(3) 0.8160(4) 0.0299(19) Uani 1 1 d .
C79 C 0.1084(4) 0.8762(3) 0.8814(4) 0.0518(14) Uani 1 1 d U
C80 C 0.0739(4) 0.8414(3) 0.9156(5) 0.0561(15) Uani 1 1 d U
C81 C 0.0229(4) 0.8629(3) 0.9260(5) 0.0561(15) Uani 1 1 d .
H81A H 0.0010 0.8692 0.8841 0.067 Uiso 1 1 calc R
H81B H 0.0049 0.8410 0.9490 0.067 Uiso 1 1 calc R
C82 C 0.0811(4) 0.9238(3) 0.8716(4) 0.0518(14) Uani 1 1 d .
H82A H 0.1030 0.9454 0.8538 0.062 Uiso 1 1 calc R
H82B H 0.0489 0.9206 0.8404 0.062 Uiso 1 1 calc R
C83 C 0.2354(3) 0.9368(3) 0.7911(4) 0.044(2) Uani 1 1 d .
H83A H 0.2026 0.9519 0.7921 0.053 Uiso 1 1 calc R
H83B H 0.2626 0.9539 0.8192 0.053 Uiso 1 1 calc R
C84 C 0.3219(3) 0.8876(3) 0.7779(4) 0.036(2) Uani 1 1 d .
H84A H 0.3489 0.8674 0.7681 0.043 Uiso 1 1 calc R
H84B H 0.3378 0.9105 0.8093 0.043 Uiso 1 1 calc R
C85 C 0.4026(3) 0.7496(3) 0.8041(4) 0.0323(19) Uani 1 1 d .
H85A H 0.4008 0.7312 0.7650 0.039 Uiso 1 1 calc R
H85B H 0.4051 0.7820 0.7924 0.039 Uiso 1 1 calc R
C86 C 0.3973(3) 0.6626(3) 0.8550(4) 0.034(2) Uani 1 1 d .
H86A H 0.3959 0.6337 0.8783 0.041 Uiso 1 1 calc R
H86B H 0.3971 0.6553 0.8097 0.041 Uiso 1 1 calc R
C87 C 0.3024(3) 0.5655(3) 0.9492(4) 0.037(2) Uani 1 1 d .
H87A H 0.3358 0.5710 0.9375 0.044 Uiso 1 1 calc R
H87B H 0.2837 0.5431 0.9189 0.044 Uiso 1 1 calc R
C88 C 0.2141(3) 0.5562(2) 1.0028(3) 0.0319(19) Uani 1 1 d .
H88A H 0.1849 0.5561 1.0251 0.038 Uiso 1 1 calc R
H88B H 0.2066 0.5343 0.9670 0.038 Uiso 1 1 calc R
C89 C 0.0690(3) 0.6394(3) 1.0359(4) 0.037(2) Uani 1 1 d .
H89A H 0.0895 0.6117 1.0478 0.044 Uiso 1 1 calc R
H89B H 0.0371 0.6303 1.0071 0.044 Uiso 1 1 calc R
C90 C 0.0179(3) 0.7213(3) 1.0085(4) 0.0327(19) Uani 1 1 d .
H90A H -0.0060 0.7006 0.9813 0.039 Uiso 1 1 calc R
H90B H 0.0036 0.7524 1.0034 0.039 Uiso 1 1 calc R
C91 C 0.0248(3) 0.7063(3) 1.0806(4) 0.043(2) Uani 1 1 d .
H91A H 0.0418 0.7310 1.1079 0.051 Uiso 1 1 calc R
H91B H -0.0092 0.7019 1.0914 0.051 Uiso 1 1 calc R
C92 C 0.0563(4) 0.6614(3) 1.0967(4) 0.050(3) Uani 1 1 d .
H92A H 0.0882 0.6684 1.1269 0.060 Uiso 1 1 calc R
H92B H 0.0366 0.6397 1.1177 0.060 Uiso 1 1 calc R
C93 C 0.2618(3) 0.5410(3) 1.0490(4) 0.044(2) Uani 1 1 d .
H93A H 0.2579 0.5088 1.0606 0.053 Uiso 1 1 calc R
H93B H 0.2654 0.5593 1.0885 0.053 Uiso 1 1 calc R
C94 C 0.3101(4) 0.5460(3) 1.0210(4) 0.050(3) Uani 1 1 d .
H94A H 0.3265 0.5158 1.0219 0.060 Uiso 1 1 calc R
H94B H 0.3338 0.5663 1.0492 0.060 Uiso 1 1 calc R
C95 C 0.4466(3) 0.6880(3) 0.8832(4) 0.042(2) Uani 1 1 d .
H95A H 0.4758 0.6693 0.8764 0.050 Uiso 1 1 calc R
H95B H 0.4488 0.6910 0.9299 0.050 Uiso 1 1 calc R
C96 C 0.4514(3) 0.7358(3) 0.8546(4) 0.051(3) Uani 1 1 d .
H96A H 0.4814 0.7364 0.8338 0.062 Uiso 1 1 calc R
H96B H 0.4570 0.7584 0.8896 0.062 Uiso 1 1 calc R
C97 C 0.2935(4) 0.9120(3) 0.7146(4) 0.061(3) Uani 1 1 d .
H97A H 0.3170 0.9341 0.7007 0.073 Uiso 1 1 calc R
H97B H 0.2848 0.8890 0.6805 0.073 Uiso 1 1 calc R
C98 C 0.2452(4) 0.9366(3) 0.7226(4) 0.050(3) Uani 1 1 d .
H98A H 0.2160 0.9221 0.6944 0.060 Uiso 1 1 calc R
H98B H 0.2472 0.9684 0.7083 0.060 Uiso 1 1 calc R
C99 C 0.0703(4) 0.9419(3) 0.9309(4) 0.0518(14) Uani 1 1 d U
H99A H 0.0539 0.9720 0.9225 0.062 Uiso 1 1 calc R
H99B H 0.1028 0.9464 0.9614 0.062 Uiso 1 1 calc R
C100 C 0.2801(3) 0.6274(2) 0.8285(4) 0.0320(19) Uani 1 1 d .
H10A H 0.2580 0.6189 0.7876 0.038 Uiso 1 1 calc R
H10B H 0.3085 0.6055 0.8369 0.038 Uiso 1 1 calc R

loop_
_atom_site_aniso_label
_atom_site_aniso_U_11
_atom_site_aniso_U_22
_atom_site_aniso_U_33
_atom_site_aniso_U_23
_atom_site_aniso_U_13
_atom_site_aniso_U_12
Er1 0.02179(17) 0.0375(2) 0.02040(18) 0.00449(15) 0.00427(14) 0.00093(14)
Er2 0.02972(19) 0.0371(2) 0.02082(19) 0.00442(15) 0.00474(15) 0.00223(15)
Er3 0.02821(18) 0.0385(2) 0.02112(19) -0.00376(15) 0.00309(15) -0.00013(15)
Er4 0.02497(17) 0.03365(19) 0.01801(17) -0.00261(15) 0.00520(14) -0.00150(14)
Cl1 0.0348(11) 0.0505(13) 0.0271(11) 0.0108(9) 0.0015(9) 0.0002(9)
Cl2 0.115(3) 0.139(3) 0.108(3) -0.003(2) 0.009(2) -0.004(3)
Cl3 0.101(3) 0.150(3) 0.121(3) -0.009(3) 0.025(2) 0.001(3)
Cl4 0.0376(11) 0.0502(12) 0.0227(10) -0.0082(9) 0.0022(9) -0.0023(9)
O1W 0.041(3) 0.056(4) 0.038(3) 0.018(3) -0.005(3) -0.011(3)
O2W 0.043(3) 0.045(3) 0.023(3) 0.012(2) -0.002(3) -0.005(3)
O3W 0.055(4) 0.035(3) 0.046(4) 0.003(3) 0.011(3) 0.008(3)
O4W 0.051(4) 0.044(4) 0.064(4) -0.013(3) -0.001(3) -0.001(3)
O5W 0.039(4) 0.064(4) 0.057(4) 0.008(3) 0.003(3) -0.017(3)
O6W 0.049(4) 0.072(4) 0.061(4) 0.017(3) 0.020(3) 0.035(3)
O7W 0.035(3) 0.047(3) 0.034(3) -0.001(3) 0.007(3) 0.009(3)
O8W 0.046(4) 0.059(4) 0.048(4) -0.011(3) 0.000(3) 0.004(3)
O9W 0.062(4) 0.063(4) 0.089(5) -0.022(4) 0.048(4) -0.020(3)
O10W 0.054(4) 0.044(4) 0.085(5) -0.008(3) -0.014(4) 0.001(3)
O11W 0.037(3) 0.093(5) 0.042(4) -0.010(3) 0.015(3) 0.000(3)
O12W 0.060(4) 0.041(4) 0.067(4) -0.003(3) 0.024(3) -0.012(3)
O13W 0.057(4) 0.050(4) 0.035(4) -0.010(3) -0.003(3) 0.013(3)
O14W 0.064(4) 0.061(4) 0.045(4) 0.003(3) 0.002(3) 0.025(3)
O1 0.031(3) 0.032(3) 0.033(3) 0.004(2) 0.006(2) 0.004(2)
O2 0.020(3) 0.038(3) 0.025(3) 0.006(2) -0.001(2) -0.001(2)
O3 0.027(3) 0.048(3) 0.015(3) 0.012(2) 0.005(2) 0.005(2)
O4 0.031(3) 0.049(3) 0.023(3) 0.003(2) 0.007(2) -0.005(2)
O5 0.031(3) 0.045(3) 0.025(3) 0.007(2) 0.005(2) -0.004(2)
O6 0.025(3) 0.057(4) 0.026(3) 0.009(3) 0.003(2) -0.002(2)
O7 0.034(3) 0.041(3) 0.022(3) 0.004(2) 0.015(2) 0.003(2)
O8 0.036(3) 0.042(3) 0.031(3) 0.007(3) 0.006(3) 0.002(3)
O9 0.026(3) 0.048(3) 0.042(4) -0.005(3) -0.005(3) 0.007(2)
O10 0.044(3) 0.042(3) 0.019(3) -0.004(2) 0.011(2) -0.001(3)
O11 0.029(3) 0.035(3) 0.024(3) -0.012(2) 0.006(2) -0.006(2)
O12 0.029(3) 0.046(3) 0.013(3) 0.001(2) 0.011(2) 0.002(2)
O13 0.032(3) 0.039(3) 0.018(3) -0.004(2) 0.007(2) -0.003(2)
O14 0.033(3) 0.040(3) 0.027(3) -0.002(2) 0.004(2) 0.004(2)
O15 0.045(4) 0.048(3) 0.026(3) 0.003(3) -0.007(3) -0.008(3)
O16 0.029(3) 0.047(3) 0.030(3) -0.013(3) 0.002(2) -0.007(2)
O17 0.046(3) 0.035(3) 0.033(3) -0.004(2) 0.015(3) -0.003(3)
O18 0.023(3) 0.049(3) 0.019(3) 0.000(2) 0.005(2) 0.006(2)
O19 0.047(3) 0.033(3) 0.023(3) 0.002(2) 0.005(3) 0.008(2)
O20 0.023(3) 0.038(3) 0.015(3) -0.007(2) 0.004(2) -0.003(2)
N1 0.027(3) 0.038(4) 0.014(3) 0.003(3) 0.007(3) -0.003(3)
N2 0.030(3) 0.031(4) 0.022(3) 0.000(3) 0.001(3) 0.001(3)
N3 0.032(3) 0.027(3) 0.026(4) -0.003(3) 0.013(3) -0.003(3)
N4 0.031(3) 0.032(4) 0.028(4) 0.005(3) 0.009(3) 0.006(3)
N5 0.032(4) 0.033(4) 0.024(3) 0.000(3) 0.008(3) -0.001(3)
N6 0.039(3) 0.062(3) 0.009(3) 0.006(2) 0.004(2) 0.035(3)
N7 0.034(4) 0.046(4) 0.022(4) 0.001(3) 0.012(3) -0.004(3)
N8 0.030(3) 0.031(3) 0.022(3) 0.002(3) 0.010(3) 0.002(3)
N9 0.029(3) 0.040(4) 0.026(4) -0.003(3) 0.016(3) -0.008(3)
N10 0.026(3) 0.037(4) 0.027(4) -0.001(3) 0.004(3) 0.000(3)
N11 0.016(3) 0.037(4) 0.024(3) 0.007(3) 0.014(2) 0.001(3)
N12 0.032(3) 0.030(3) 0.017(3) 0.001(3) 0.002(3) -0.009(3)
N13 0.022(3) 0.025(3) 0.019(3) 0.005(3) 0.003(2) -0.001(2)
N14 0.028(3) 0.031(4) 0.036(4) 0.000(3) 0.007(3) 0.002(3)
N15 0.017(3) 0.045(4) 0.036(4) -0.006(3) 0.008(3) 0.001(3)
N16 0.029(3) 0.036(4) 0.033(4) -0.005(3) 0.005(3) -0.003(3)
N17 0.024(3) 0.023(3) 0.023(3) 0.012(3) 0.006(3) -0.001(2)
N18 0.018(3) 0.033(4) 0.032(4) 0.002(3) 0.004(3) 0.002(3)
N19 0.037(4) 0.038(4) 0.023(4) -0.007(3) 0.006(3) -0.012(3)
N20 0.027(3) 0.041(4) 0.023(4) -0.003(3) 0.008(3) 0.006(3)
N21 0.024(3) 0.037(4) 0.010(3) 0.000(3) 0.007(2) 0.005(3)
N22 0.038(4) 0.033(4) 0.016(3) -0.003(3) 0.005(3) 0.002(3)
N23 0.023(3) 0.025(3) 0.024(3) -0.002(3) 0.002(3) 0.002(2)
N24 0.034(4) 0.029(3) 0.023(3) 0.001(3) 0.006(3) -0.002(3)
N25 0.032(4) 0.042(4) 0.024(4) 0.008(3) 0.002(3) -0.009(3)
N26 0.040(4) 0.020(3) 0.009(3) -0.002(2) 0.001(3) -0.002(3)
N27 0.028(3) 0.034(4) 0.019(3) -0.004(3) 0.005(3) -0.002(3)
N28 0.029(3) 0.033(4) 0.030(4) -0.010(3) 0.005(3) 0.003(3)
N29 0.032(3) 0.035(4) 0.024(3) 0.003(3) 0.016(3) 0.000(3)
N30 0.051(4) 0.024(3) 0.026(4) 0.005(3) 0.009(3) -0.011(3)
N31 0.025(3) 0.035(4) 0.024(3) 0.000(3) -0.003(3) 0.006(3)
N32 0.023(3) 0.034(4) 0.031(4) 0.001(3) 0.002(3) -0.005(3)
N33 0.033(4) 0.029(3) 0.022(3) 0.006(3) 0.010(3) 0.001(3)
N34 0.022(3) 0.041(4) 0.019(3) 0.007(3) 0.007(3) 0.000(3)
N35 0.024(3) 0.041(4) 0.025(4) -0.001(3) 0.007(3) 0.002(3)
N36 0.021(3) 0.042(4) 0.021(3) -0.001(3) 0.009(3) 0.000(3)
N37 0.017(3) 0.022(3) 0.028(3) 0.001(3) 0.005(3) -0.001(2)
N38 0.0239(13) 0.0249(13) 0.0236(14) 0.0003(9) 0.0067(9) 0.0010(9)
N39 0.016(3) 0.024(3) 0.030(4) 0.007(3) -0.001(3) -0.003(2)
N40 0.028(3) 0.037(4) 0.012(3) -0.008(3) 0.008(3) -0.009(3)
C1 0.040(5) 0.032(4) 0.030(5) 0.009(4) -0.001(4) 0.000(4)
C2 0.020(4) 0.030(4) 0.033(4) 0.011(3) 0.007(3) -0.002(3)
C3 0.036(4) 0.034(4) 0.015(4) -0.003(3) 0.014(3) -0.007(3)
C4 0.030(4) 0.032(4) 0.026(4) -0.006(3) 0.005(3) -0.008(3)
C5 0.022(4) 0.044(5) 0.019(4) 0.003(4) 0.008(3) 0.000(3)
C6 0.040(5) 0.027(4) 0.025(4) -0.004(3) 0.012(4) -0.003(3)
C7 0.029(4) 0.034(4) 0.022(4) 0.010(3) 0.015(3) 0.007(3)
C8 0.027(4) 0.022(4) 0.038(5) 0.001(3) 0.005(4) -0.004(3)
C9 0.023(4) 0.054(5) 0.023(4) 0.004(4) 0.010(3) 0.000(4)
C10 0.032(4) 0.036(5) 0.031(5) 0.007(4) 0.010(4) -0.003(4)
C11 0.031(4) 0.038(5) 0.021(4) 0.001(3) 0.007(3) -0.003(3)
C12 0.023(4) 0.033(4) 0.030(4) -0.014(3) 0.004(3) -0.004(3)
C13 0.031(4) 0.032(4) 0.041(5) 0.004(4) 0.018(4) 0.008(3)
C14 0.033(4) 0.034(4) 0.033(5) -0.007(4) -0.002(4) -0.011(3)
C15 0.030(4) 0.037(5) 0.030(4) 0.001(3) 0.016(3) 0.006(3)
C16 0.025(4) 0.033(4) 0.022(4) 0.004(3) 0.012(3) -0.009(3)
C17 0.029(4) 0.028(4) 0.021(4) -0.002(3) 0.006(3) 0.000(3)
C18 0.032(4) 0.031(4) 0.021(4) -0.010(3) 0.005(3) -0.002(3)
C19 0.026(4) 0.049(5) 0.025(4) 0.009(4) 0.006(3) -0.002(4)
C20 0.032(4) 0.022(4) 0.043(5) -0.004(4) 0.011(4) -0.015(3)
C21 0.043(3) 0.062(4) 0.045(3) -0.004(3) 0.014(3) 0.008(3)
C22 0.026(4) 0.032(4) 0.027(4) -0.001(3) 0.009(3) 0.006(3)
C23 0.019(4) 0.034(4) 0.023(4) 0.000(3) 0.004(3) -0.005(3)
C24 0.009(3) 0.049(5) 0.025(4) -0.005(3) 0.010(3) 0.001(3)
C25 0.014(3) 0.038(4) 0.015(4) 0.002(3) 0.003(3) -0.002(3)
C26 0.021(4) 0.042(4) 0.013(4) 0.006(3) 0.005(3) 0.001(3)
C27 0.033(4) 0.031(4) 0.038(5) -0.002(4) 0.003(4) -0.004(3)
C28 0.028(4) 0.028(4) 0.029(4) -0.009(3) -0.001(3) 0.002(3)
C29 0.020(4) 0.049(5) 0.023(4) -0.005(4) 0.007(3) -0.007(3)
C30 0.024(4) 0.041(5) 0.020(4) -0.009(3) 0.002(3) -0.001(3)
C31 0.043(3) 0.062(4) 0.045(3) -0.004(3) 0.014(3) 0.008(3)
C32 0.041(5) 0.040(5) 0.061(6) -0.014(4) 0.017(4) 0.006(4)
C33 0.038(5) 0.036(5) 0.070(6) 0.002(4) 0.023(4) -0.005(4)
C34 0.023(4) 0.045(5) 0.046(5) -0.011(4) 0.023(4) -0.011(3)
C35 0.019(4) 0.045(5) 0.021(4) 0.002(3) 0.006(3) 0.003(3)
C36 0.037(4) 0.043(5) 0.036(5) -0.004(4) 0.020(4) 0.011(4)
C37 0.037(5) 0.034(5) 0.060(6) -0.021(4) 0.016(4) -0.003(4)
C38 0.045(5) 0.024(4) 0.055(6) -0.001(4) 0.018(4) -0.006(4)
C39 0.029(4) 0.049(5) 0.030(5) 0.003(4) 0.002(4) -0.003(4)
C40 0.025(4) 0.053(5) 0.036(5) -0.002(4) 0.015(4) -0.006(4)
C41 0.025(4) 0.052(5) 0.052(6) 0.006(4) 0.019(4) -0.013(4)
C42 0.026(4) 0.070(6) 0.044(5) 0.000(5) 0.018(4) -0.010(4)
C43 0.060(7) 0.061(7) 0.079(8) -0.016(6) 0.003(6) -0.001(5)
C44 0.087(8) 0.064(7) 0.071(7) -0.039(5) 0.027(6) -0.041(6)
C45 0.023(4) 0.054(5) 0.043(5) 0.002(4) 0.024(4) 0.005(4)
C46 0.038(5) 0.067(6) 0.016(4) 0.000(4) 0.011(3) -0.009(4)
C47 0.039(6) 0.104(9) 0.077(8) -0.022(6) 0.023(5) -0.015(6)
C48 0.047(6) 0.077(7) 0.068(7) -0.020(6) 0.015(5) -0.004(5)
C49 0.100(10) 0.085(9) 0.086(7) -0.028(7) 0.021(7) -0.019(7)
C50 0.043(3) 0.062(4) 0.045(3) -0.004(3) 0.014(3) 0.008(3)
C51 0.024(4) 0.034(4) 0.029(4) -0.007(3) 0.009(3) 0.004(3)
C52 0.047(5) 0.025(4) 0.029(4) 0.001(3) 0.014(4) 0.002(4)
C53 0.028(4) 0.026(4) 0.039(5) -0.003(4) 0.007(4) -0.017(3)
C54 0.021(4) 0.035(4) 0.032(4) 0.000(3) 0.014(3) -0.008(3)
C55 0.009(3) 0.042(4) 0.032(4) 0.006(3) 0.009(3) -0.001(3)
C56 0.015(3) 0.035(4) 0.025(4) 0.002(3) 0.005(3) 0.003(3)
C57 0.017(3) 0.036(4) 0.015(4) 0.011(3) 0.001(3) -0.009(3)
C58 0.027(4) 0.030(4) 0.031(4) -0.007(3) 0.012(3) -0.001(3)
C59 0.031(4) 0.029(4) 0.013(4) 0.003(3) 0.007(3) 0.002(3)
C60 0.029(4) 0.036(4) 0.011(4) 0.000(3) 0.010(3) 0.000(3)
C61 0.024(4) 0.028(4) 0.020(4) -0.003(3) 0.002(3) -0.005(3)
C62 0.015(3) 0.032(4) 0.031(4) -0.002(3) 0.006(3) -0.003(3)
C63 0.031(4) 0.035(4) 0.019(4) -0.002(3) 0.006(3) 0.006(3)
C64 0.027(4) 0.036(4) 0.031(5) 0.007(4) 0.010(3) 0.004(3)
C65 0.024(4) 0.042(5) 0.027(4) 0.013(4) 0.009(3) 0.000(3)
C66 0.037(4) 0.034(4) 0.029(4) 0.003(4) 0.015(4) -0.011(4)
C67 0.052(4) 0.064(4) 0.051(4) -0.008(3) 0.006(3) 0.012(3)
C68 0.033(4) 0.032(4) 0.015(4) -0.004(3) 0.011(3) -0.003(3)
C69 0.029(4) 0.025(4) 0.021(4) -0.009(3) 0.002(3) -0.001(3)
C70 0.044(5) 0.031(4) 0.027(4) -0.001(3) 0.011(4) 0.000(4)
C71 0.031(4) 0.035(4) 0.023(4) -0.003(3) 0.019(3) -0.004(3)
C72 0.025(4) 0.033(4) 0.018(4) -0.001(3) 0.008(3) 0.002(3)
C73 0.024(4) 0.027(4) 0.021(4) 0.003(3) 0.003(3) 0.002(3)
C74 0.016(3) 0.034(4) 0.029(4) -0.016(3) 0.011(3) 0.006(3)
C75 0.029(4) 0.029(4) 0.031(5) -0.004(3) 0.003(3) -0.002(3)
C76 0.023(4) 0.034(4) 0.018(4) 0.003(3) 0.000(3) -0.002(3)
C77 0.048(5) 0.038(5) 0.015(4) -0.002(3) 0.017(3) 0.000(4)
C78 0.030(4) 0.035(4) 0.023(4) 0.012(3) -0.001(3) -0.006(3)
C79 0.060(3) 0.055(4) 0.039(3) 0.004(3) 0.008(3) 0.006(3)
C80 0.052(4) 0.064(4) 0.051(4) -0.008(3) 0.006(3) 0.012(3)
C81 0.052(4) 0.064(4) 0.051(4) -0.008(3) 0.006(3) 0.012(3)
C82 0.060(3) 0.055(4) 0.039(3) 0.004(3) 0.008(3) 0.006(3)
C83 0.045(5) 0.035(5) 0.049(6) 0.005(4) 0.002(4) -0.003(4)
C84 0.036(4) 0.040(5) 0.037(5) 0.004(4) 0.019(4) -0.007(4)
C85 0.024(4) 0.041(5) 0.032(5) -0.012(4) 0.007(3) -0.006(3)
C86 0.037(4) 0.043(5) 0.026(4) -0.005(4) 0.014(4) 0.014(4)
C87 0.039(5) 0.035(5) 0.037(5) 0.000(4) 0.009(4) 0.004(4)
C88 0.051(5) 0.026(4) 0.021(4) -0.006(3) 0.013(4) -0.003(4)
C89 0.039(5) 0.040(5) 0.035(5) -0.006(4) 0.016(4) -0.003(4)
C90 0.023(4) 0.043(5) 0.034(5) -0.012(4) 0.009(3) -0.015(3)
C91 0.042(5) 0.066(6) 0.028(5) -0.001(4) 0.025(4) -0.009(4)
C92 0.077(7) 0.057(6) 0.026(5) 0.010(4) 0.033(5) 0.005(5)
C93 0.048(5) 0.048(5) 0.037(5) 0.008(4) 0.010(4) 0.001(4)
C94 0.066(6) 0.034(5) 0.051(6) 0.010(4) 0.016(5) 0.015(4)
C95 0.021(4) 0.074(6) 0.027(5) 0.004(4) -0.005(3) 0.005(4)
C96 0.033(5) 0.070(7) 0.051(6) 0.014(5) 0.008(4) 0.002(4)
C97 0.078(7) 0.053(6) 0.055(6) 0.030(5) 0.022(5) 0.011(5)
C98 0.058(6) 0.048(6) 0.043(6) 0.017(4) 0.008(5) -0.005(5)
C99 0.060(3) 0.055(4) 0.039(3) 0.004(3) 0.008(3) 0.006(3)
C100 0.037(4) 0.031(4) 0.033(5) 0.001(3) 0.020(4) -0.002(3)

loop_
_atom_type_symbol
_atom_type_description
_atom_type_scat_dispersion_real
_atom_type_scat_dispersion_imag
_atom_type_scat_source
C C 0.0033 0.0016 'International Tables Vol C Tables 4.2.6.8 and 6.1.1.4'
H H 0.0000 0.0000 'International Tables Vol C Tables 4.2.6.8 and 6.1.1.4'
N N 0.0061 0.0033 'International Tables Vol C Tables 4.2.6.8 and 6.1.1.4'
O O 0.0106 0.0060 'International Tables Vol C Tables 4.2.6.8 and 6.1.1.4'
Cl Cl 0.1484 0.1585 'International Tables Vol C Tables 4.2.6.8 and 6.1.1.4'
Er Er -0.2586 4.9576 'International Tables Vol C Tables 4.2.6.8 and 6.1.1.4'

loop_
_geom_angle_atom_site_label_1
_geom_angle_atom_site_label_2
_geom_angle_atom_site_label_3
_geom_angle
O1W Er1 O2 94.91(19)
O1W Er1 Cl2 68.28(16)
O2 Er1 Cl2 99.20(16)
O1W Er1 O4 115.44(19)
O2 Er1 O4 141.98(17)
Cl2 Er1 O4 73.73(16)
O1W Er1 O1 67.03(17)
O2 Er1 O1 71.89(17)
Cl2 Er1 O1 133.25(16)
O4 Er1 O1 139.65(17)
O1W Er1 O3 128.12(17)
O2 Er1 O3 70.68(16)
Cl2 Er1 O3 65.65(15)
O4 Er1 O3 72.53(17)
O1 Er1 O3 140.55(17)
O1W Er1 O5 76.62(19)
O2 Er1 O5 142.26(16)
Cl2 Er1 O5 110.93(16)
O4 Er1 O5 70.87(17)
O1 Er1 O5 70.96(17)
O3 Er1 O5 142.42(17)
O1W Er1 Cl1 147.07(14)
O2 Er1 Cl1 83.95(12)
Cl2 Er1 Cl1 144.50(11)
O4 Er1 Cl1 82.16(13)
O1 Er1 Cl1 81.54(12)
O3 Er1 Cl1 82.62(11)
O5 Er1 Cl1 84.29(12)
O6 Er2 O3W 87.22(19)
O6 Er2 O2W 139.71(18)
O3W Er2 O2W 105.84(19)
O6 Er2 O4W 74.04(19)
O3W Er2 O4W 144.8(2)
O2W Er2 O4W 73.91(19)
O6 Er2 O7 75.24(18)
O3W Er2 O7 77.19(19)
O2W Er2 O7 144.31(18)
O4W Er2 O7 124.04(19)
O6 Er2 O6W 106.7(2)
O3W Er2 O6W 141.5(2)
O2W Er2 O6W 86.7(2)
O4W Er2 O6W 73.4(2)
O7 Er2 O6W 72.27(19)
O6 Er2 O5W 146.20(19)
O3W Er2 O5W 74.9(2)
O2W Er2 O5W 73.68(19)
O4W Er2 O5W 134.8(2)
O7 Er2 O5W 72.96(18)
O6W Er2 O5W 74.1(2)
O6 Er2 O7W 75.05(18)
O3W Er2 O7W 70.25(19)
O2W Er2 O7W 74.11(18)
O4W Er2 O7W 76.2(2)
O7 Er2 O7W 136.43(17)
O6W Er2 O7W 147.57(19)
O5W Er2 O7W 122.8(2)
O12W Er3 O18 84.4(2)
O12W Er3 O19 79.2(2)
O18 Er3 O19 76.83(17)
O12W Er3 O13W 108.7(2)
O18 Er3 O13W 139.88(18)
O19 Er3 O13W 141.84(19)
O12W Er3 O10W 143.8(2)
O18 Er3 O10W 72.45(19)
O19 Er3 O10W 120.2(2)
O13W Er3 O10W 75.8(2)
O12W Er3 O9W 142.4(2)
O18 Er3 O9W 110.5(2)
O19 Er3 O9W 71.5(2)
O13W Er3 O9W 82.5(2)
O10W Er3 O9W 73.2(2)
O12W Er3 O11W 69.9(2)
O18 Er3 O11W 75.55(19)
O19 Er3 O11W 140.1(2)
O13W Er3 O11W 74.1(2)
O10W Er3 O11W 77.4(2)
O9W Er3 O11W 146.1(2)
O12W Er3 O14W 72.0(2)
O18 Er3 O14W 144.54(19)
O19 Er3 O14W 73.11(19)
O13W Er3 O14W 74.3(2)
O10W Er3 O14W 140.1(2)
O9W Er3 O14W 77.3(2)
O11W Er3 O14W 118.0(2)
Cl3 Er4 O8W 68.28(17)
Cl3 Er4 O13 110.39(16)
O8W Er4 O13 76.01(19)
Cl3 Er4 O12 72.91(15)
O8W Er4 O12 116.18(19)
O13 Er4 O12 72.67(17)
Cl3 Er4 O20 100.08(15)
O8W Er4 O20 95.03(19)
O13 Er4 O20 141.59(16)
O12 Er4 O20 140.86(16)
Cl3 Er4 O14 132.05(16)
O8W Er4 O14 65.76(18)
O13 Er4 O14 70.82(18)
O12 Er4 O14 141.49(17)
O20 Er4 O14 71.47(17)
Cl3 Er4 O11 66.69(15)
O8W Er4 O11 128.78(18)
O13 Er4 O11 143.12(17)
O12 Er4 O11 71.54(17)
O20 Er4 O11 70.48(16)
O14 Er4 O11 140.22(17)
Cl3 Er4 Cl4 144.81(11)
O8W Er4 Cl4 146.78(14)
O13 Er4 Cl4 84.90(12)
O12 Er4 Cl4 82.54(12)
O20 Er4 Cl4 83.21(11)
O14 Er4 Cl4 82.46(13)
O11 Er4 Cl4 81.98(12)
C2 O1 Er1 135.1(5)
C3 O2 Er1 131.3(5)
C4 O3 Er1 132.5(4)
C5 O4 Er1 132.3(5)
C1 O5 Er1 132.0(5)
C8 O6 Er2 157.9(5)
C7 O7 Er2 153.9(5)
C57 O11 Er4 132.6(4)
C55 O12 Er4 132.1(4)
C53 O13 Er4 132.8(4)
C51 O14 Er4 134.5(5)
C69 O18 Er3 155.9(5)
C61 O19 Er3 154.3(5)
C59 O20 Er4 131.8(4)
C3 N1 C26 113.7(6)
C3 N1 C17 120.7(6)
C26 N1 C17 125.3(6)
C3 N2 C16 122.5(6)
C3 N2 C25 112.8(6)
C16 N2 C25 124.5(6)
C2 N3 C16 120.2(6)
C2 N3 C24 113.8(6)
C16 N3 C24 125.9(6)
C2 N4 C15 122.7(6)
C2 N4 C23 110.9(6)
C15 N4 C23 126.3(6)
C1 N5 C15 122.9(6)
C1 N5 C22 110.5(6)
C15 N5 C22 126.6(6)
C20 N6 C14 128.0(6)
C20 N6 C24 107.4(6)
C14 N6 C24 122.5(6)
C1 N7 C19 120.5(6)
C1 N7 C21 112.7(7)
C19 N7 C21 126.8(7)
C5 N8 C19 121.7(6)
C5 N8 C30 112.4(6)
C19 N8 C30 125.9(6)
C5 N9 C29 112.3(6)
C5 N9 C18 122.2(6)
C29 N9 C18 125.4(6)
C4 N10 C18 121.6(6)
C4 N10 C28 112.2(6)
C18 N10 C28 126.1(6)
C4 N11 C17 121.3(6)
C4 N11 C27 111.4(6)
C17 N11 C27 127.0(6)
C7 N12 C13 124.4(6)
C7 N12 C26 110.7(6)
C13 N12 C26 124.8(6)
C7 N13 C14 121.9(6)
C7 N13 C25 113.1(6)
C14 N13 C25 122.0(6)
C20 N14 C12 125.6(7)
C20 N14 C23 109.8(6)
C12 N14 C23 124.6(6)
C6 N15 C12 121.1(6)
C6 N15 C22 112.4(6)
C12 N15 C22 126.0(6)
C6 N16 C11 121.8(6)
C6 N16 C21 113.9(6)
C11 N16 C21 123.9(7)
C10 N17 C30 113.6(6)
C10 N17 C11 122.1(6)
C30 N17 C11 123.9(6)
C10 N18 C9 123.2(6)
C10 N18 C29 111.7(6)
C9 N18 C29 125.0(6)
C8 N19 C28 111.5(6)
C8 N19 C9 122.3(6)
C28 N19 C9 125.5(6)
C8 N20 C13 125.4(6)
C8 N20 C27 109.9(6)
C13 N20 C27 124.6(6)
C61 N21 C62 120.7(6)
C61 N21 C71 112.2(6)
C62 N21 C71 125.8(6)
C61 N22 C70 124.9(6)
C61 N22 C72 110.5(6)
C70 N22 C72 124.3(6)
C69 N23 C73 111.5(6)
C69 N23 C70 123.7(6)
C73 N23 C70 124.7(6)
C68 N24 C75 112.4(6)
C68 N24 C100 122.4(6)
C75 N24 C100 125.1(6)
C68 N25 C66 121.8(6)
C68 N25 C76 111.5(6)
C66 N25 C76 126.2(6)
C57 N26 C73 112.3(6)
C57 N26 C60 119.3(6)
C73 N26 C60 128.1(6)
C65 N27 C77 112.8(6)
C65 N27 C66 119.3(6)
C77 N27 C66 127.7(6)
C65 N28 C78 111.1(6)
C65 N28 C64 120.8(6)
C78 N28 C64 127.7(6)
C63 N29 C79 115.2(7)
C63 N29 C64 120.6(6)
C79 N29 C64 124.2(7)
C63 N30 C80 115.2(7)
C63 N30 C62 122.8(6)
C80 N30 C62 121.8(7)
C51 N31 C58 123.5(6)
C51 N31 C80 109.4(7)
C58 N31 C80 126.9(7)
C51 N32 C52 121.9(6)
C51 N32 C79 113.0(7)
C52 N32 C79 124.9(7)
C53 N33 C52 125.1(6)
C53 N33 C78 109.0(6)
C52 N33 C78 125.5(6)
C53 N34 C54 123.6(6)
C53 N34 C77 110.3(6)
C54 N34 C77 126.0(6)
C55 N35 C54 121.0(6)
C55 N35 C76 113.1(6)
C54 N35 C76 125.9(6)
C55 N36 C56 120.8(6)
C55 N36 C75 112.0(6)
C56 N36 C75 126.8(6)
C57 N37 C56 120.4(6)
C57 N37 C74 114.9(6)
C56 N37 C74 124.5(6)
C69 N38 C100 121.0(6)
C69 N38 C74 112.4(6)
C100 N38 C74 125.7(6)
C59 N39 C60 122.2(6)
C59 N39 C72 112.1(5)
C60 N39 C72 125.0(6)
C59 N40 C71 113.6(6)
C59 N40 C58 122.4(6)
C71 N40 C58 123.7(6)
O5 C1 N7 125.6(7)
O5 C1 N5 123.4(8)
N7 C1 N5 111.0(7)
O1 C2 N3 126.2(7)
O1 C2 N4 122.5(7)
N3 C2 N4 111.2(6)
O2 C3 N1 126.4(7)
O2 C3 N2 125.9(7)
N1 C3 N2 107.8(6)
O3 C4 N10 126.9(7)
O3 C4 N11 123.2(7)
N10 C4 N11 109.8(6)
O4 C5 N8 124.8(7)
O4 C5 N9 124.5(7)
N8 C5 N9 110.6(6)
O8 C6 N16 126.1(7)
O8 C6 N15 125.1(7)
N16 C6 N15 108.8(6)
O7 C7 N13 125.9(7)
O7 C7 N12 123.9(7)
N13 C7 N12 110.2(6)
O6 C8 N19 125.5(7)
O6 C8 N20 122.4(7)
N19 C8 N20 112.2(7)
N18 C9 N19 113.1(6)
N18 C9 H9A 109.0
N19 C9 H9A 109.0
N18 C9 H9B 109.0
N19 C9 H9B 109.0
H9A C9 H9B 107.8
O9 C10 N17 124.8(7)
O9 C10 N18 125.9(7)
N17 C10 N18 109.1(6)
N16 C11 N17 113.6(6)
N16 C11 H11A 108.8
N17 C11 H11A 108.8
N16 C11 H11B 108.8
N17 C11 H11B 108.8
H11A C11 H11B 107.7
N14 C12 N15 113.8(6)
N14 C12 H12A 108.8
N15 C12 H12A 108.8
N14 C12 H12B 108.8
N15 C12 H12B 108.8
H12A C12 H12B 107.7
N12 C13 N20 114.0(6)
N12 C13 H13A 108.8
N20 C13 H13A 108.8
N12 C13 H13B 108.8
N20 C13 H13B 108.8
H13A C13 H13B 107.6
N6 C14 N13 108.7(6)
N6 C14 H14A 109.9
N13 C14 H14A 109.9
N6 C14 H14B 109.9
N13 C14 H14B 109.9
H14A C14 H14B 108.3
N4 C15 N5 114.4(6)
N4 C15 H15A 108.7
N5 C15 H15A 108.7
N4 C15 H15B 108.7
N5 C15 H15B 108.7
H15A C15 H15B 107.6
N2 C16 N3 112.3(6)
N2 C16 H16A 109.2
N3 C16 H16A 109.2
N2 C16 H16B 109.2
N3 C16 H16B 109.2
H16A C16 H16B 107.9
N11 C17 N1 114.7(6)
N11 C17 H17A 108.6
N1 C17 H17A 108.6
N11 C17 H17B 108.6
N1 C17 H17B 108.6
H17A C17 H17B 107.6
N10 C18 N9 114.1(6)
N10 C18 H18A 108.7
N9 C18 H18A 108.7
N10 C18 H18B 108.7
N9 C18 H18B 108.7
H18A C18 H18B 107.6
N8 C19 N7 114.4(6)
N8 C19 H19A 108.7
N7 C19 H19A 108.7
N8 C19 H19B 108.7
N7 C19 H19B 108.7
H19A C19 H19B 107.6
O10 C20 N6 122.1(7)
O10 C20 N14 121.9(7)
N6 C20 N14 115.9(7)
N7 C21 N16 112.7(7)
N7 C21 C31 114.1(7)
N16 C21 C31 114.0(7)
N7 C21 C22 102.6(7)
N16 C21 C22 101.9(6)
C31 C21 C22 110.1(7)
N5 C22 N15 111.6(6)
N5 C22 C32 113.3(6)
N15 C22 C32 112.0(6)
N5 C22 C21 103.2(6)
N15 C22 C21 102.7(6)
C32 C22 C21 113.2(7)
N4 C23 N14 113.3(6)
N4 C23 C33 111.6(6)
N14 C23 C33 114.7(6)
N4 C23 C24 104.0(5)
N14 C23 C24 102.0(5)
C33 C23 C24 110.2(6)
N3 C24 C34 112.4(6)
N3 C24 N6 108.9(6)
C34 C24 N6 118.0(6)
N3 C24 C23 99.8(5)
C34 C24 C23 112.1(6)
N6 C24 C23 103.8(5)
N2 C25 N13 110.2(6)
N2 C25 C35 112.2(6)
N13 C25 C35 115.6(5)
N2 C25 C26 103.1(5)
N13 C25 C26 101.4(5)
C35 C25 C26 113.2(6)
N12 C26 N1 111.1(6)
N12 C26 C36 114.1(6)
N1 C26 C36 113.7(6)
N12 C26 C25 104.1(5)
N1 C26 C25 102.2(5)
C36 C26 C25 110.6(6)
N11 C27 N20 112.0(6)
N11 C27 C37 113.4(7)
N20 C27 C37 112.1(6)
N11 C27 C28 103.0(6)
N20 C27 C28 103.0(6)
C37 C27 C28 112.7(6)
N19 C28 N10 111.2(6)
N19 C28 C38 112.2(6)
N10 C28 C38 113.1(6)
N19 C28 C27 103.3(6)
N10 C28 C27 102.8(6)
C38 C28 C27 113.3(6)
N9 C29 N18 112.5(6)
N9 C29 C39 114.0(6)
N18 C29 C39 111.6(6)
N9 C29 C30 103.6(6)
N18 C29 C30 103.3(5)
C39 C29 C30 111.1(6)
N17 C30 N8 110.4(6)
N17 C30 C40 113.9(6)
N8 C30 C40 114.1(6)
N17 C30 C29 102.1(5)
N8 C30 C29 100.9(6)
C40 C30 C29 114.0(6)
C50 C31 C21 112.7(8)
C50 C31 H31A 109.1
C21 C31 H31A 109.1
C50 C31 H31B 109.1
C21 C31 H31B 109.1
H31A C31 H31B 107.8
C49 C32 C22 108.9(8)
C49 C32 H32A 109.9
C22 C32 H32A 109.9
C49 C32 H32B 109.9
C22 C32 H32B 109.9
H32A C32 H32B 108.3
C23 C33 C48 111.2(7)
C23 C33 H33A 109.4
C48 C33 H33A 109.4
C23 C33 H33B 109.4
C48 C33 H33B 109.4
H33A C33 H33B 108.0
C24 C34 C47 110.8(7)
C24 C34 H34A 109.5
C47 C34 H34A 109.5
C24 C34 H34B 109.5
C47 C34 H34B 109.5
H34A C34 H34B 108.1
C25 C35 C46 111.0(6)
C25 C35 H35A 109.4
C46 C35 H35A 109.4
C25 C35 H35B 109.4
C46 C35 H35B 109.4
H35A C35 H35B 108.0
C26 C36 C45 111.8(6)
C26 C36 H36A 109.3
C45 C36 H36A 109.3
C26 C36 H36B 109.3
C45 C36 H36B 109.3
H36A C36 H36B 107.9
C27 C37 C44 110.1(7)
C27 C37 H37A 109.6
C44 C37 H37A 109.6
C27 C37 H37B 109.6
C44 C37 H37B 109.6
H37A C37 H37B 108.2
C43 C38 C28 107.9(7)
C43 C38 H38A 110.1
C28 C38 H38A 110.1
C43 C38 H38B 110.1
C28 C38 H38B 110.1
H38A C38 H38B 108.4
C42 C39 C29 112.1(7)
C42 C39 H39A 109.2
C29 C39 H39A 109.2
C42 C39 H39B 109.2
C29 C39 H39B 109.2
H39A C39 H39B 107.9
C30 C40 C41 109.8(6)
C30 C40 H40A 109.7
C41 C40 H40A 109.7
C30 C40 H40B 109.7
C41 C40 H40B 109.7
H40A C40 H40B 108.2
C42 C41 C40 114.5(7)
C42 C41 H41A 108.6
C40 C41 H41A 108.6
C42 C41 H41B 108.6
C40 C41 H41B 108.6
H41A C41 H41B 107.6
C39 C42 C41 111.7(7)
C39 C42 H42A 109.3
C41 C42 H42A 109.3
C39 C42 H42B 109.3
C41 C42 H42B 109.3
H42A C42 H42B 107.9
C38 C43 C44 115.5(8)
C38 C43 H43A 108.4
C44 C43 H43A 108.4
C38 C43 H43B 108.4
C44 C43 H43B 108.4
H43A C43 H43B 107.5
C37 C44 C43 110.6(8)
C37 C44 H44A 109.5
C43 C44 H44A 109.5
C37 C44 H44B 109.5
C43 C44 H44B 109.5
H44A C44 H44B 108.1
C46 C45 C36 112.2(7)
C46 C45 H45A 109.2
C36 C45 H45A 109.2
C46 C45 H45B 109.2
C36 C45 H45B 109.2
H45A C45 H45B 107.9
C45 C46 C35 113.7(6)
C45 C46 H46A 108.8
C35 C46 H46A 108.8
C45 C46 H46B 108.8
C35 C46 H46B 108.8
H46A C46 H46B 107.7
C34 C47 C48 111.6(8)
C34 C47 H47A 109.3
C48 C47 H47A 109.3
C34 C47 H47B 109.3
C48 C47 H47B 109.3
H47A C47 H47B 108.0
C33 C48 C47 113.6(8)
C33 C48 H48A 108.9
C47 C48 H48A 108.9
C33 C48 H48B 108.9
C47 C48 H48B 108.9
H48A C48 H48B 107.7
C32 C49 C50 118.7(9)
C32 C49 H49A 107.6
C50 C49 H49A 107.6
C32 C49 H49B 107.6
C50 C49 H49B 107.6
H49A C49 H49B 107.1
C31 C50 C49 108.6(8)
C31 C50 H50A 110.0
C49 C50 H50A 110.0
C31 C50 H50B 110.0
C49 C50 H50B 110.0
H50A C50 H50B 108.4
O14 C51 N32 126.5(7)
O14 C51 N31 120.5(7)
N32 C51 N31 112.9(6)
N32 C52 N33 115.1(6)
N32 C52 H52A 108.5
N33 C52 H52A 108.5
N32 C52 H52B 108.5
N33 C52 H52B 108.5
H52A C52 H52B 107.5
O13 C53 N34 125.1(7)
O13 C53 N33 122.1(7)
N34 C53 N33 112.7(7)
N34 C54 N35 112.4(6)
N34 C54 H54A 109.1
N35 C54 H54A 109.1
N34 C54 H54B 109.1
N35 C54 H54B 109.1
H54A C54 H54B 107.9
O12 C55 N35 126.9(7)
O12 C55 N36 124.4(7)
N35 C55 N36 108.6(6)
N37 C56 N36 114.1(5)
N37 C56 H56A 108.7
N36 C56 H56A 108.7
N37 C56 H56B 108.7
N36 C56 H56B 108.7
H56A C56 H56B 107.6
O11 C57 N37 127.1(6)
O11 C57 N26 125.6(7)
N37 C57 N26 107.2(6)
N31 C58 N40 114.3(6)
N31 C58 H58A 108.7
N40 C58 H58A 108.7
N31 C58 H58B 108.7
N40 C58 H58B 108.7
H58A C58 H58B 107.6
O20 C59 N40 127.7(7)
O20 C59 N39 123.2(6)
N40 C59 N39 109.0(6)
N39 C60 N26 114.3(5)
N39 C60 H60A 108.7
N26 C60 H60A 108.7
N39 C60 H60B 108.7
N26 C60 H60B 108.7
H60A C60 H60B 107.6
O19 C61 N21 125.6(7)
O19 C61 N22 123.8(7)
N21 C61 N22 110.6(6)
N21 C62 N30 114.3(6)
N21 C62 H62A 108.7
N30 C62 H62A 108.7
N21 C62 H62B 108.7
N30 C62 H62B 108.7
H62A C62 H62B 107.6
O17 C63 N29 128.5(7)
O17 C63 N30 124.6(7)
N29 C63 N30 106.9(6)
N28 C64 N29 114.5(6)
N28 C64 H64A 108.6
N29 C64 H64A 108.6
N28 C64 H64B 108.6
N29 C64 H64B 108.6
H64A C64 H64B 107.6
O16 C65 N27 128.1(7)
O16 C65 N28 123.8(7)
N27 C65 N28 108.0(6)
N25 C66 N27 113.5(6)
N25 C66 H66A 108.9
N27 C66 H66A 108.9
N25 C66 H66B 108.9
N27 C66 H66B 108.9
H66A C66 H66B 107.7
C81 C67 C99 109.0(8)
C81 C67 H67A 109.9
C99 C67 H67A 109.9
C81 C67 H67B 109.9
C99 C67 H67B 109.9
H67A C67 H67B 108.3
O15 C68 N25 125.7(7)
O15 C68 N24 125.1(7)
N25 C68 N24 109.1(6)
O18 C69 N38 125.0(7)
O18 C69 N23 124.4(7)
N38 C69 N23 110.5(6)
N22 C70 N23 114.7(6)
N22 C70 H70A 108.6
N23 C70 H70A 108.6
N22 C70 H70B 108.6
N23 C70 H70B 108.6
H70A C70 H70B 107.6
N40 C71 N21 112.7(6)
N40 C71 C90 113.2(6)
N21 C71 C90 111.7(6)
N40 C71 C72 102.6(6)
N21 C71 C72 103.4(5)
C90 C71 C72 112.4(6)
N39 C72 N22 112.1(6)
N39 C72 C89 114.5(6)
N22 C72 C89 111.9(6)
N39 C72 C71 102.1(5)
N22 C72 C71 103.0(5)
C89 C72 C71 112.2(6)
N26 C73 N23 112.0(5)
N26 C73 C88 113.3(6)
N23 C73 C88 111.3(6)
N26 C73 C74 103.6(5)
N23 C73 C74 102.8(5)
C88 C73 C74 113.2(6)
N37 C74 N38 112.8(6)
N37 C74 C87 115.1(6)
N38 C74 C87 111.9(6)
N37 C74 C73 101.4(5)
N38 C74 C73 102.8(5)
C87 C74 C73 111.6(6)
N24 C75 N36 111.4(6)
N24 C75 C86 114.1(6)
N36 C75 C86 111.5(6)
N24 C75 C76 103.4(5)
N36 C75 C76 103.3(6)
C86 C75 C76 112.3(6)
N35 C76 N25 112.1(6)
N35 C76 C85 112.5(6)
N25 C76 C85 112.8(6)
N35 C76 C75 102.8(6)
N25 C76 C75 103.4(5)
C85 C76 C75 112.5(6)
N27 C77 N34 112.1(6)
N27 C77 C84 113.1(6)
N34 C77 C84 108.5(6)
N27 C77 C78 103.9(6)
N34 C77 C78 103.7(6)
C84 C77 C78 115.3(6)
N28 C78 N33 113.1(6)
N28 C78 C77 104.0(6)
N33 C78 C77 103.8(5)
N28 C78 C83 113.3(6)
N33 C78 C83 111.2(6)
C77 C78 C83 110.7(7)
N32 C79 N29 112.9(8)
N32 C79 C82 114.9(7)
N29 C79 C82 113.8(7)
N32 C79 C80 102.3(7)
N29 C79 C80 102.3(7)
C82 C79 C80 109.1(8)
N30 C80 N31 112.4(7)
N30 C80 C81 112.0(8)
N31 C80 C81 115.6(8)
N30 C80 C79 100.1(7)
N31 C80 C79 102.2(7)
C81 C80 C79 113.2(8)
C67 C81 C80 111.4(8)
C67 C81 H81A 109.3
C80 C81 H81A 109.3
C67 C81 H81B 109.3
C80 C81 H81B 109.3
H81A C81 H81B 108.0
C99 C82 C79 112.0(7)
C99 C82 H82A 109.2
C79 C82 H82A 109.2
C99 C82 H82B 109.2
C79 C82 H82B 109.2
H82A C82 H82B 107.9
C98 C83 C78 109.6(7)
C98 C83 H83A 109.7
C78 C83 H83A 109.7
C98 C83 H83B 109.7
C78 C83 H83B 109.7
H83A C83 H83B 108.2
C77 C84 C97 108.5(7)
C77 C84 H84A 110.0
C97 C84 H84A 110.0
C77 C84 H84B 110.0
C97 C84 H84B 110.0
H84A C84 H84B 108.4
C96 C85 C76 110.7(6)
C96 C85 H85A 109.5
C76 C85 H85A 109.5
C96 C85 H85B 109.5
C76 C85 H85B 109.5
H85A C85 H85B 108.1
C95 C86 C75 111.2(6)
C95 C86 H86A 109.4
C75 C86 H86A 109.4
C95 C86 H86B 109.4
C75 C86 H86B 109.4
H86A C86 H86B 108.0
C74 C87 C94 109.0(6)
C74 C87 H87A 109.9
C94 C87 H87A 109.9
C74 C87 H87B 109.9
C94 C87 H87B 109.9
H87A C87 H87B 108.3
C93 C88 C73 111.8(6)
C93 C88 H88A 109.3
C73 C88 H88A 109.3
C93 C88 H88B 109.3
C73 C88 H88B 109.3
H88A C88 H88B 107.9
C72 C89 C92 111.7(6)
C72 C89 H89A 109.3
C92 C89 H89A 109.3
C72 C89 H89B 109.3
C92 C89 H89B 109.3
H89A C89 H89B 107.9
C71 C90 C91 109.3(6)
C71 C90 H90A 109.8
C91 C90 H90A 109.8
C71 C90 H90B 109.8
C91 C90 H90B 109.8
H90A C90 H90B 108.3
C92 C91 C90 114.1(7)
C92 C91 H91A 108.7
C90 C91 H91A 108.7
C92 C91 H91B 108.7
C90 C91 H91B 108.7
H91A C91 H91B 107.6
C89 C92 C91 111.4(7)
C89 C92 H92A 109.4
C91 C92 H92A 109.4
C89 C92 H92B 109.4
C91 C92 H92B 109.4
H92A C92 H92B 108.0
C88 C93 C94 112.8(7)
C88 C93 H93A 109.0
C94 C93 H93A 109.0
C88 C93 H93B 109.0
C94 C93 H93B 109.0
H93A C93 H93B 107.8
C93 C94 C87 116.1(7)
C93 C94 H94A 108.3
C87 C94 H94A 108.3
C93 C94 H94B 108.3
C87 C94 H94B 108.3
H94A C94 H94B 107.4
C86 C95 C96 114.6(6)
C86 C95 H95A 108.6
C96 C95 H95A 108.6
C86 C95 H95B 108.6
C96 C95 H95B 108.6
H95A C95 H95B 107.6
C95 C96 C85 112.5(7)
C95 C96 H96A 109.1
C85 C96 H96A 109.1
C95 C96 H96B 109.1
C85 C96 H96B 109.1
H96A C96 H96B 107.8
C98 C97 C84 113.5(8)
C98 C97 H97A 108.9
C84 C97 H97A 108.9
C98 C97 H97B 108.9
C84 C97 H97B 108.9
H97A C97 H97B 107.7
C97 C98 C83 114.5(7)
C97 C98 H98A 108.6
C83 C98 H98A 108.6
C97 C98 H98B 108.6
C83 C98 H98B 108.6
H98A C98 H98B 107.6
C82 C99 C67 112.9(8)
C82 C99 H99A 109.0
C67 C99 H99A 109.0
C82 C99 H99B 109.0
C67 C99 H99B 109.0
H99A C99 H99B 107.8
N38 C100 N24 113.5(6)
N38 C100 H10A 108.9
N24 C100 H10A 108.9
N38 C100 H10B 108.9
N24 C100 H10B 108.9
H10A C100 H10B 107.7

loop_
_geom_bond_atom_site_label_1
_geom_bond_atom_site_label_2
_geom_bond_distance
Er1 O1W 2.341(5)
Er1 O2 2.377(5)
Er1 Cl2 2.378(4)
Er1 O4 2.388(5)
Er1 O1 2.396(5)
Er1 O3 2.422(5)
Er1 O5 2.446(5)
Er1 Cl1 2.618(2)
Er2 O6 2.285(5)
Er2 O3W 2.316(5)
Er2 O2W 2.335(5)
Er2 O4W 2.344(6)
Er2 O7 2.354(5)
Er2 O6W 2.393(6)
Er2 O5W 2.402(6)
Er2 O7W 2.424(6)
Er3 O12W 2.290(6)
Er3 O18 2.293(5)
Er3 O19 2.331(5)
Er3 O13W 2.339(5)
Er3 O10W 2.348(6)
Er3 O9W 2.362(6)
Er3 O11W 2.384(6)
Er3 O14W 2.386(6)
Er4 Cl3 2.354(4)
Er4 O8W 2.357(6)
Er4 O13 2.370(5)
Er4 O12 2.375(5)
Er4 O20 2.394(5)
Er4 O14 2.409(5)
Er4 O11 2.434(5)
Er4 Cl4 2.610(2)
O1 C2 1.241(8)
O2 C3 1.242(8)
O3 C4 1.251(8)
O4 C5 1.255(8)
O5 C1 1.242(9)
O6 C8 1.237(8)
O7 C7 1.251(8)
O8 C6 1.208(8)
O9 C10 1.233(8)
O10 C20 1.275(9)
O11 C57 1.214(8)
O12 C55 1.229(8)
O13 C53 1.288(9)
O14 C51 1.252(8)
O15 C68 1.228(8)
O16 C65 1.212(9)
O17 C63 1.225(8)
O18 C69 1.241(8)
O19 C61 1.237(8)
O20 C59 1.246(8)
N1 C3 1.371(9)
N1 C26 1.463(8)
N1 C17 1.468(8)
N2 C3 1.376(9)
N2 C16 1.453(8)
N2 C25 1.461(8)
N3 C2 1.322(9)
N3 C16 1.463(9)
N3 C24 1.476(8)
N4 C2 1.362(9)
N4 C15 1.422(9)
N4 C23 1.450(8)
N5 C1 1.380(9)
N5 C15 1.440(9)
N5 C22 1.452(9)
N6 C20 1.332(10)
N6 C14 1.395(9)
N6 C24 1.497(10)
N7 C1 1.350(10)
N7 C19 1.426(9)
N7 C21 1.435(10)
N8 C5 1.319(9)
N8 C19 1.419(9)
N8 C30 1.479(9)
N9 C5 1.335(9)
N9 C29 1.435(9)
N9 C18 1.475(9)
N10 C4 1.338(9)
N10 C18 1.431(9)
N10 C28 1.465(9)
N11 C4 1.382(9)
N11 C17 1.437(9)
N11 C27 1.453(9)
N12 C7 1.390(9)
N12 C13 1.419(9)
N12 C26 1.452(9)
N13 C7 1.327(9)
N13 C14 1.477(8)
N13 C25 1.478(8)
N14 C20 1.360(9)
N14 C12 1.439(9)
N14 C23 1.466(9)
N15 C6 1.388(9)
N15 C12 1.466(9)
N15 C22 1.474(9)
N16 C6 1.360(9)
N16 C11 1.442(9)
N16 C21 1.473(10)
N17 C10 1.341(9)
N17 C30 1.478(8)
N17 C11 1.478(9)
N18 C10 1.377(9)
N18 C9 1.416(9)
N18 C29 1.479(9)
N19 C8 1.346(9)
N19 C28 1.457(9)
N19 C9 1.498(9)
N20 C8 1.357(10)
N20 C13 1.421(9)
N20 C27 1.491(9)
N21 C61 1.331(9)
N21 C62 1.459(8)
N21 C71 1.488(8)
N22 C61 1.405(9)
N22 C70 1.408(9)
N22 C72 1.481(9)
N23 C69 1.377(9)
N23 C73 1.469(8)
N23 C70 1.470(9)
N24 C68 1.376(9)
N24 C75 1.445(9)
N24 C100 1.484(9)
N25 C68 1.367(9)
N25 C66 1.439(9)
N25 C76 1.470(9)
N26 C57 1.398(8)
N26 C73 1.435(8)
N26 C60 1.470(9)
N27 C65 1.350(9)
N27 C77 1.413(9)
N27 C66 1.487(9)
N28 C65 1.388(9)
N28 C78 1.420(9)
N28 C64 1.455(9)
N29 C63 1.341(9)
N29 C79 1.446(10)
N29 C64 1.455(9)
N30 C63 1.365(9)
N30 C80 1.460(11)
N30 C62 1.476(9)
N31 C51 1.349(9)
N31 C58 1.402(9)
N31 C80 1.503(10)
N32 C51 1.330(9)
N32 C52 1.391(9)
N32 C79 1.440(10)
N33 C53 1.364(9)
N33 C52 1.453(9)
N33 C78 1.494(9)
N34 C53 1.327(10)
N34 C54 1.431(9)
N34 C77 1.492(9)
N35 C55 1.358(9)
N35 C54 1.461(9)
N35 C76 1.468(9)
N36 C55 1.380(9)
N36 C56 1.443(9)
N36 C75 1.470(9)
N37 C57 1.372(9)
N37 C56 1.417(8)
N37 C74 1.428(8)
N38 C69 1.372(9)
N38 C100 1.401(9)
N38 C74 1.455(9)
N39 C59 1.376(9)
N39 C60 1.423(8)
N39 C72 1.451(8)
N40 C59 1.318(9)
N40 C71 1.446(9)
N40 C58 1.471(9)
C9 H9A 0.9700
C9 H9B 0.9700
C11 H11A 0.9700
C11 H11B 0.9700
C12 H12A 0.9700
C12 H12B 0.9700
C13 H13A 0.9700
C13 H13B 0.9700
C14 H14A 0.9700
C14 H14B 0.9700
C15 H15A 0.9700
C15 H15B 0.9700
C16 H16A 0.9700
C16 H16B 0.9700
C17 H17A 0.9700
C17 H17B 0.9700
C18 H18A 0.9700
C18 H18B 0.9700
C19 H19A 0.9700
C19 H19B 0.9700
C21 C31 1.527(12)
C21 C22 1.605(11)
C22 C32 1.512(10)
C23 C33 1.521(10)
C23 C24 1.613(10)
C24 C34 1.497(9)
C25 C35 1.518(9)
C25 C26 1.577(10)
C26 C36 1.507(10)
C27 C37 1.511(10)
C27 C28 1.572(11)
C28 C38 1.534(10)
C29 C39 1.521(10)
C29 C30 1.565(10)
C30 C40 1.495(10)
C31 C50 1.447(11)
C31 H31A 0.9700
C31 H31B 0.9700
C32 C49 1.449(13)
C32 H32A 0.9700
C32 H32B 0.9700
C33 C48 1.527(11)
C33 H33A 0.9700
C33 H33B 0.9700
C34 C47 1.514(11)
C34 H34A 0.9700
C34 H34B 0.9700
C35 C46 1.531(10)
C35 H35A 0.9700
C35 H35B 0.9700
C36 C45 1.529(10)
C36 H36A 0.9700
C36 H36B 0.9700
C37 C44 1.515(11)
C37 H37A 0.9700
C37 H37B 0.9700
C38 C43 1.521(12)
C38 H38A 0.9700
C38 H38B 0.9700
C39 C42 1.509(11)
C39 H39A 0.9700
C39 H39B 0.9700
C40 C41 1.535(10)
C40 H40A 0.9700
C40 H40B 0.9700
C41 C42 1.526(11)
C41 H41A 0.9700
C41 H41B 0.9700
C42 H42A 0.9700
C42 H42B 0.9700
C43 C44 1.571(14)
C43 H43A 0.9700
C43 H43B 0.9700
C44 H44A 0.9700
C44 H44B 0.9700
C45 C46 1.507(11)
C45 H45A 0.9700
C45 H45B 0.9700
C46 H46A 0.9700
C46 H46B 0.9700
C47 C48 1.534(13)
C47 H47A 0.9700
C47 H47B 0.9700
C48 H48A 0.9700
C48 H48B 0.9700
C49 C50 1.568(14)
C49 H49A 0.9700
C49 H49B 0.9700
C50 H50A 0.9700
C50 H50B 0.9700
C52 H52A 0.9700
C52 H52B 0.9700
C54 H54A 0.9700
C54 H54B 0.9700
C56 H56A 0.9700
C56 H56B 0.9700
C58 H58A 0.9700
C58 H58B 0.9700
C60 H60A 0.9700
C60 H60B 0.9700
C62 H62A 0.9700
C62 H62B 0.9700
C64 H64A 0.9700
C64 H64B 0.9700
C66 H66A 0.9700
C66 H66B 0.9700
C67 C81 1.521(12)
C67 C99 1.660(13)
C67 H67A 0.9700
C67 H67B 0.9700
C70 H70A 0.9700
C70 H70B 0.9700
C71 C90 1.542(10)
C71 C72 1.568(10)
C72 C89 1.502(10)
C73 C88 1.540(9)
C73 C74 1.610(10)
C74 C87 1.523(10)
C75 C86 1.541(10)
C75 C76 1.560(10)
C76 C85 1.552(10)
C77 C84 1.531(10)
C77 C78 1.531(11)
C78 C83 1.559(10)
C79 C82 1.546(12)
C79 C80 1.608(14)
C80 C81 1.530(13)
C81 H81A 0.9700
C81 H81B 0.9700
C82 C99 1.424(11)
C82 H82A 0.9700
C82 H82B 0.9700
C83 C98 1.503(11)
C83 H83A 0.9700
C83 H83B 0.9700
C84 C97 1.558(11)
C84 H84A 0.9700
C84 H84B 0.9700
C85 C96 1.549(10)
C85 H85A 0.9700
C85 H85B 0.9700
C86 C95 1.508(10)
C86 H86A 0.9700
C86 H86B 0.9700
C87 C94 1.581(10)
C87 H87A 0.9700
C87 H87B 0.9700
C88 C93 1.496(10)
C88 H88A 0.9700
C88 H88B 0.9700
C89 C92 1.517(11)
C89 H89A 0.9700
C89 H89B 0.9700
C90 C91 1.548(10)
C90 H90A 0.9700
C90 H90B 0.9700
C91 C92 1.538(11)
C91 H91A 0.9700
C91 H91B 0.9700
C92 H92A 0.9700
C92 H92B 0.9700
C93 C94 1.503(12)
C93 H93A 0.9700
C93 H93B 0.9700
C94 H94A 0.9700
C94 H94B 0.9700
C95 C96 1.519(12)
C95 H95A 0.9700
C95 H95B 0.9700
C96 H96A 0.9700
C96 H96B 0.9700
C97 C98 1.492(13)
C97 H97A 0.9700
C97 H97B 0.9700
C98 H98A 0.9700
C98 H98B 0.9700
C99 H99A 0.9700
C99 H99B 0.9700
C100 H10A 0.9700
C100 H10B 0.9700

loop_
_platon_squeeze_void_nr
_platon_squeeze_void_average_x
_platon_squeeze_void_average_y
_platon_squeeze_void_average_z
_platon_squeeze_void_volume
_platon_squeeze_void_count_electrons
_platon_squeeze_void_content
1 -0.038 0.000 -0.013 2711 1149 ' '
2 0.018 0.500 0.781 2711 1143 ' '
